data_2218219
loop_
_publ_author_name
'Zhang, Dong'
'Johnsson, Mats'

_publ_section_title
;
 Zn~2~(TeO~3~)Br~2~
;
_journal_coeditor_code PK2093
_journal_issue 5
_journal_name_full 'Acta Crystallographica Section E'
_journal_page_first i26
_journal_paper_doi 10.1107/S1600536808011252
_journal_volume 64
_journal_year 2008
_chemical_formula_iupac 'Zn2 (Te O3) Br2'
_chemical_formula_moiety 'Br2 O3 Te Zn2'
_chemical_formula_sum 'Br2 O3 Te Zn2'
_chemical_formula_weight 466.18
_chemical_name_systematic
;
dizinc tellurium dibromide trioxide
;
_space_group_IT_number 56
_symmetry_cell_setting orthorhombic
_symmetry_space_group_name_Hall '-P 2ab 2ac'
_symmetry_space_group_name_H-M 'P c c n'
_atom_sites_solution_primary direct
_atom_sites_solution_secondary difmap
_audit_creation_method SHELXL-97
_cell_angle_alpha 90.00
_cell_angle_beta 90.00
_cell_angle_gamma 90.00
_cell_formula_units_Z 8
_cell_length_a 10.5446(2)
_cell_length_b 16.0928(2)
_cell_length_c 7.72420(10)
_cell_measurement_reflns_used 13770
_cell_measurement_temperature 293(2)
_cell_measurement_theta_max 33.2228
_cell_measurement_theta_min 3.6450
_cell_volume 1310.74(3)
_computing_cell_refinement 'CrysAlis RED (Oxford Diffraction, 2006)'
_computing_data_collection 'CrysAlis CCD (Oxford Diffraction, 2006)'
_computing_data_reduction 'CrysAlis RED (Oxford Diffraction, 2006)'
_computing_molecular_graphics 'DIAMOND (Bergerhoff, 1996)'
_computing_publication_material 'enCIFer (Allen <i>et al.</i>,  2004)'
_computing_structure_refinement 'SHELXL97 (Sheldrick, 2008)'
_computing_structure_solution 'SHELXS97 (Sheldrick, 2008)'
_diffrn_ambient_temperature 293(2)
_diffrn_measured_fraction_theta_full 0.964
_diffrn_measured_fraction_theta_max 0.964
_diffrn_measurement_device_type 'Oxford Diffraction Xcalibur3'
_diffrn_measurement_method '\f and \w'
_diffrn_radiation_monochromator graphite
_diffrn_radiation_source 'fine-focus sealed tube'
_diffrn_radiation_type MoK\a
_diffrn_radiation_wavelength 0.71073
_diffrn_reflns_av_R_equivalents 0.0259
_diffrn_reflns_av_sigmaI/netI 0.0112
_diffrn_reflns_limit_h_max 12
_diffrn_reflns_limit_h_min -12
_diffrn_reflns_limit_k_max 20
_diffrn_reflns_limit_k_min -20
_diffrn_reflns_limit_l_max 9
_diffrn_reflns_limit_l_min -9
_diffrn_reflns_number 15561
_diffrn_reflns_theta_full 26.32
_diffrn_reflns_theta_max 26.32
_diffrn_reflns_theta_min 4.14
_diffrn_standards_number 0
_exptl_absorpt_coefficient_mu 23.790
_exptl_absorpt_correction_T_max 0.35
_exptl_absorpt_correction_T_min 0.05
_exptl_absorpt_correction_type analytical
_exptl_absorpt_process_details
;
(CrysAlis RED; Oxford Diffraction, 2007);
;
_exptl_crystal_colour colourless
_exptl_crystal_density_diffrn 4.725
_exptl_crystal_density_method 'not measured'
_exptl_crystal_description block
_exptl_crystal_F_000 1648
_exptl_crystal_size_max 0.2052
_exptl_crystal_size_mid 0.1626
_exptl_crystal_size_min 0.0426
_refine_diff_density_max 1.083
_refine_diff_density_min -0.819
_refine_ls_extinction_coef 0.00342(15)
_refine_ls_extinction_expression Fc^*^=kFc[1+0.001xFc^2^\l^3^/sin(2\q)]^-1/4^
_refine_ls_extinction_method 'SHELXL97 (Sheldrick, 2008)'
_refine_ls_goodness_of_fit_ref 1.094
_refine_ls_hydrogen_treatment constr
_refine_ls_matrix_type full
_refine_ls_number_parameters 74
_refine_ls_number_reflns 1290
_refine_ls_number_restraints 0
_refine_ls_restrained_S_all 1.094
_refine_ls_R_factor_all 0.0243
_refine_ls_R_factor_gt 0.0219
_refine_ls_shift/su_max 0.001
_refine_ls_shift/su_mean 0.000
_refine_ls_structure_factor_coef Fsqd
_refine_ls_weighting_details 'calc w=1/[\s^2^(Fo^2^)+(0.0333P)^2^+5.0559P] where P=(Fo^2^+2Fc^2^)/3'
_refine_ls_weighting_scheme calc
_refine_ls_wR_factor_gt 0.0539
_refine_ls_wR_factor_ref 0.0548
_reflns_number_gt 1201
_reflns_number_total 1290
_reflns_threshold_expression I>2\s(I)
_cod_data_source_file pk2093.cif
_cod_data_source_block I
_cod_database_code 2218219
_cod_database_fobs_code 2218219

loop_
_symmetry_equiv_pos_as_xyz
'x, y, z'
'-x+1/2, -y+1/2, z'
'-x, y+1/2, -z+1/2'
'x+1/2, -y, -z+1/2'
'-x, -y, -z'
'x-1/2, y-1/2, -z'
'x, -y-1/2, z-1/2'
'-x-1/2, y, z-1/2'

loop_
_atom_site_type_symbol
_atom_site_label
_atom_site_fract_x
_atom_site_fract_y
_atom_site_fract_z
_atom_site_U_iso_or_equiv
_atom_site_adp_type
_atom_site_calc_flag
_atom_site_occupancy
Te Te 0.02983(3) 0.592957(18) 0.21187(3) 0.01207(12) Uani d 1
Zn Zn1 -0.00948(6) 0.39234(4) 0.34333(7) 0.01639(15) Uani d 1
Zn Zn2 0.26526(5) 0.52410(4) 0.39968(7) 0.01671(16) Uani d 1
Br Br2 0.20748(5) 0.37261(3) 0.43887(7) 0.02286(16) Uani d 1
Br Br1 -0.08838(7) 0.29014(3) 0.15586(7) 0.03163(18) Uani d 1
O O2 0.1882(3) 0.5524(2) 0.1440(4) 0.0160(7) Uani d 1
O O1 -0.0568(3) 0.4903(2) 0.1969(4) 0.0155(7) Uani d 1
O O3 0.0906(3) 0.5786(2) 0.4378(4) 0.0158(7) Uani d 1

loop_
_atom_site_aniso_label
_atom_site_aniso_U_11
_atom_site_aniso_U_22
_atom_site_aniso_U_33
_atom_site_aniso_U_12
_atom_site_aniso_U_13
_atom_site_aniso_U_23
Te 0.0105(2) 0.01301(18) 0.01267(17) 0.00006(11) -0.00162(10) 0.00168(10)
Zn1 0.0188(3) 0.0174(3) 0.0130(3) 0.0018(2) 0.0002(2) -0.0011(2)
Zn2 0.0110(3) 0.0260(3) 0.0132(3) 0.0033(2) -0.0005(2) -0.0016(2)
Br2 0.0163(3) 0.0204(3) 0.0318(3) 0.0013(2) -0.00128(19) 0.00377(19)
Br1 0.0530(4) 0.0191(3) 0.0227(3) -0.0070(3) -0.0101(2) -0.0017(2)
O2 0.0094(17) 0.0266(19) 0.0120(14) 0.0012(14) 0.0001(12) -0.0007(13)
O1 0.0125(18) 0.0165(16) 0.0174(15) -0.0034(14) -0.0037(13) 0.0013(13)
O3 0.0138(18) 0.0230(18) 0.0105(15) 0.0024(15) -0.0023(12) -0.0016(12)

loop_
_atom_type_symbol
_atom_type_description
_atom_type_scat_dispersion_real
_atom_type_scat_dispersion_imag
_atom_type_scat_source
O O 0.0106 0.0060 'International Tables Vol C Tables 4.2.6.8 and 6.1.1.4'
Zn Zn 0.2839 1.4301 'International Tables Vol C Tables 4.2.6.8 and 6.1.1.4'
Br Br -0.2901 2.4595 'International Tables Vol C Tables 4.2.6.8 and 6.1.1.4'
Te Te -0.5308 1.6751 'International Tables Vol C Tables 4.2.6.8 and 6.1.1.4'

loop_
_geom_angle_atom_site_label_1
_geom_angle_atom_site_label_2
_geom_angle_atom_site_label_3
_geom_angle_site_symmetry_1
_geom_angle_site_symmetry_3
_geom_angle
O2 Te O3 . . 85.00(14)
O2 Te O1 . . 96.31(15)
O3 Te O1 . . 96.55(14)
O3 Zn1 O1 5_566 . 101.01(14)
O3 Zn1 Br1 5_566 . 123.23(11)
O1 Zn1 Br1 . . 96.62(10)
O3 Zn1 Br2 5_566 . 100.43(10)
O1 Zn1 Br2 . . 120.65(10)
Br1 Zn1 Br2 . . 115.54(3)
O2 Zn2 O1 8_656 4_565 98.37(13)
O2 Zn2 O3 8_656 . 89.30(13)
O1 Zn2 O3 4_565 . 157.82(14)
O2 Zn2 O2 8_656 . 153.62(18)
O1 Zn2 O2 4_565 . 92.03(12)
O3 Zn2 O2 . . 73.00(12)
O2 Zn2 Br2 8_656 . 99.54(10)
O1 Zn2 Br2 4_565 . 98.97(10)
O3 Zn2 Br2 . . 100.22(10)
O2 Zn2 Br2 . . 102.69(10)

loop_
_geom_bond_atom_site_label_1
_geom_bond_atom_site_label_2
_geom_bond_site_symmetry_2
_geom_bond_distance
Te O2 . 1.867(3)
Te O3 . 1.873(3)
Te O1 . 1.891(3)
Zn1 O3 5_566 1.952(3)
Zn1 O1 . 2.004(3)
Zn1 Br1 . 2.3438(8)
Zn1 Br2 . 2.4247(8)
Zn2 O2 8_656 2.002(3)
Zn2 O1 4_565 2.033(3)
Zn2 O3 . 2.061(3)
Zn2 O2 . 2.184(3)
Zn2 Br2 . 2.5310(8)
